data_4347813
loop_
_publ_author_name
'Arora, Karan'
'White, Jessica K.'
'Sharma, Rajgopal'
'Mazumder, Shivnath'
'Martin, Philip D.'
'Schlegel, H. Bernhard'
'Turro, Claudia'
'Kodanko, Jeremy J.'

_publ_section_title
;
 Effects of Methyl Substitution in Ruthenium Tris(2-pyridylmethyl)amine
 Photocaging Groups for Nitriles.
;
_journal_issue 14
_journal_name_full 'Inorganic chemistry'
_journal_page_first 6968
_journal_page_last 6979
_journal_paper_doi 10.1021/acs.inorgchem.6b00650
_journal_volume 55
_journal_year 2016
_chemical_formula_sum 'C27 H33 F12 N6.5 P2 Ru'
_chemical_formula_weight 839.61
_space_group_crystal_system monoclinic
_space_group_IT_number 15
_space_group_name_Hall '-C 2yc'
_space_group_name_H-M_alt 'C 1 2/c 1'
_atom_sites_solution_hydrogens geom
_audit_creation_method SHELXL-2014/7
_cell_angle_alpha 90
_cell_angle_beta 93.501(3)
_cell_angle_gamma 90
_cell_formula_units_Z 8
_cell_length_a 12.5538(11)
_cell_length_b 12.7608(11)
_cell_length_c 39.841(4)
_cell_measurement_temperature 100(2)
_cell_volume 6370.5(10)
_computing_structure_refinement 'SHELXL-2014/7 (Sheldrick, 2014)'
_diffrn_ambient_temperature 100(2)
_diffrn_measured_fraction_theta_full 1.000
_diffrn_measured_fraction_theta_max 0.995
_diffrn_measurement_device_type 'Bruker D8'
_diffrn_radiation_type MoK\a
_diffrn_radiation_wavelength 0.71073
_diffrn_reflns_av_R_equivalents 0.0299
_diffrn_reflns_av_unetI/netI 0.0199
_diffrn_reflns_Laue_measured_fraction_full 1.000
_diffrn_reflns_Laue_measured_fraction_max 0.995
_diffrn_reflns_limit_h_max 17
_diffrn_reflns_limit_h_min -17
_diffrn_reflns_limit_k_max 18
_diffrn_reflns_limit_k_min -18
_diffrn_reflns_limit_l_max 55
_diffrn_reflns_limit_l_min -56
_diffrn_reflns_number 70658
_diffrn_reflns_point_group_measured_fraction_full 1.000
_diffrn_reflns_point_group_measured_fraction_max 0.995
_diffrn_reflns_theta_full 25.242
_diffrn_reflns_theta_max 30.544
_diffrn_reflns_theta_min 1.024
_exptl_absorpt_coefficient_mu 0.695
_exptl_crystal_density_diffrn 1.751
_exptl_crystal_description columnar
_exptl_crystal_F_000 3380
_refine_diff_density_max 1.334
_refine_diff_density_min -1.669
_refine_diff_density_rms 0.115
_refine_ls_extinction_method none
_refine_ls_goodness_of_fit_ref 1.245
_refine_ls_hydrogen_treatment constr
_refine_ls_matrix_type full
_refine_ls_number_parameters 443
_refine_ls_number_reflns 9702
_refine_ls_number_restraints 0
_refine_ls_restrained_S_all 1.245
_refine_ls_R_factor_all 0.0543
_refine_ls_R_factor_gt 0.0530
_refine_ls_shift/su_max 0.001
_refine_ls_shift/su_mean 0.000
_refine_ls_structure_factor_coef Fsqd
_refine_ls_weighting_details 'w=1/[\s^2^(Fo^2^)+(0.0330P)^2^+43.2914P] where P=(Fo^2^+2Fc^2^)/3'
_refine_ls_weighting_scheme calc
_refine_ls_wR_factor_gt 0.1239
_refine_ls_wR_factor_ref 0.1245
_reflns_Friedel_coverage 0.000
_reflns_number_gt 9464
_reflns_number_total 9702
_reflns_threshold_expression 'I > 2\s(I)'
_cod_data_source_file ic6b00650_si_001.cif
_cod_data_source_block trimetpa_p7a_c2ovrc_m
_cod_original_sg_symbol_H-M 'C 2/c'
_cod_original_formula_sum 'C27 H33 F12 N6.50 P2 Ru'
_cod_database_code 4347813
_shelx_shelxl_version_number 2014/7
_shelx_space_group_comment
;
The symmetry employed for this shelxl refinement is uniquely defined
by the following loop, which should always be used as a source of
symmetry information in preference to the above space-group names.
They are only intended as comments.
;

loop_
_space_group_symop_operation_xyz
'x, y, z'
'-x, y, -z+1/2'
'x+1/2, y+1/2, z'
'-x+1/2, y+1/2, -z+1/2'
'-x, -y, -z'
'x, -y, z-1/2'
'-x+1/2, -y+1/2, -z'
'x+1/2, -y+1/2, z-1/2'

loop_
_atom_site_label
_atom_site_type_symbol
_atom_site_fract_x
_atom_site_fract_y
_atom_site_fract_z
_atom_site_U_iso_or_equiv
_atom_site_adp_type
_atom_site_occupancy
_atom_site_site_symmetry_order
_atom_site_calc_flag
_atom_site_refinement_flags_posn
_atom_site_refinement_flags_adp
_atom_site_refinement_flags_occupancy
Ru1 Ru 0.47946(2) 0.21738(2) 0.11914(2) 0.01383(6) Uani 1 1 d . . .
P1 P 0.23322(8) 0.05777(8) 0.23471(2) 0.02967(19) Uani 1 1 d . . .
P2 P 0.03082(6) 0.21316(7) 0.04126(2) 0.02071(15) Uani 1 1 d . . .
F1 F 0.1117(3) 0.0483(3) 0.22539(12) 0.0889(14) Uani 1 1 d . . .
F2 F 0.2366(3) 0.1660(2) 0.21518(8) 0.0553(7) Uani 1 1 d . . .
F3 F 0.3596(2) 0.0656(4) 0.24379(8) 0.0782(12) Uani 1 1 d . . .
F4 F 0.2605(3) 0.0030(3) 0.20053(8) 0.0748(11) Uani 1 1 d . . .
F5 F 0.2313(3) -0.0518(2) 0.25404(9) 0.0658(9) Uani 1 1 d . . .
F6 F 0.2154(4) 0.1149(3) 0.26897(8) 0.0798(12) Uani 1 1 d . . .
F7 F -0.00859(17) 0.32594(17) 0.02720(6) 0.0319(5) Uani 1 1 d . . .
F8 F 0.07084(18) 0.10141(17) 0.05541(5) 0.0298(4) Uani 1 1 d . . .
F9 F 0.14897(16) 0.26005(17) 0.04984(5) 0.0280(4) Uani 1 1 d . . .
F10 F -0.00112(17) 0.24589(18) 0.07809(5) 0.0292(4) Uani 1 1 d . . .
F11 F -0.08667(16) 0.16757(18) 0.03295(5) 0.0310(5) Uani 1 1 d . . .
F12 F 0.06490(18) 0.18211(19) 0.00466(5) 0.0316(5) Uani 1 1 d . . .
N2 N 0.55209(19) 0.0700(2) 0.13062(6) 0.0171(5) Uani 1 1 d . . .
N3 N 0.5225(2) 0.2402(2) 0.16919(6) 0.0190(5) Uani 1 1 d . . .
N4 N 0.4221(2) 0.3731(2) 0.12352(7) 0.0183(5) Uani 1 1 d . . .
C27 C 0.3833(3) 0.4147(3) 0.06379(8) 0.0240(6) Uani 1 1 d . . .
H27A H 0.4519 0.3864 0.0575 0.036 Uiso 1 1 calc R U .
H27B H 0.3646 0.4761 0.0499 0.036 Uiso 1 1 calc R U .
H27C H 0.3278 0.3611 0.0603 0.036 Uiso 1 1 calc R U .
N5 N 0.63254(19) 0.2831(2) 0.11220(7) 0.0173(4) Uani 1 1 d . . .
N1 N 0.41977(19) 0.1774(2) 0.07142(6) 0.0166(4) Uani 1 1 d . . .
N6 N 0.33369(19) 0.16247(19) 0.12976(6) 0.0161(4) Uani 1 1 d . . .
C1 C 0.5968(2) -0.0034(2) 0.11134(8) 0.0185(5) Uani 1 1 d . . .
C2 C 0.6408(2) -0.0952(3) 0.12530(9) 0.0244(6) Uani 1 1 d . . .
H18 H 0.6697 -0.1464 0.1111 0.029 Uiso 1 1 calc R U .
C3 C 0.6426(3) -0.1120(3) 0.15933(9) 0.0285(7) Uani 1 1 d . . .
H1 H 0.6717 -0.1747 0.1689 0.034 Uiso 1 1 calc R U .
C4 C 0.6012(3) -0.0353(3) 0.17954(9) 0.0272(7) Uani 1 1 d . . .
H17 H 0.6035 -0.0437 0.2033 0.033 Uiso 1 1 calc R U .
C5 C 0.5565(2) 0.0532(2) 0.16454(8) 0.0204(6) Uani 1 1 d . . .
C6 C 0.5079(3) 0.1362(2) 0.18537(8) 0.0223(6) Uani 1 1 d . . .
H16 H 0.4309 0.1219 0.1871 0.027 Uiso 1 1 calc R U .
H15 H 0.5427 0.1362 0.2083 0.027 Uiso 1 1 calc R U .
C7 C 0.4485(3) 0.3194(3) 0.18206(8) 0.0248(6) Uani 1 1 d . . .
H3 H 0.4810 0.3512 0.2029 0.030 Uiso 1 1 calc R U .
H2 H 0.3811 0.2848 0.1876 0.030 Uiso 1 1 calc R U .
C8 C 0.4250(2) 0.4031(2) 0.15640(8) 0.0208(6) Uani 1 1 d . . .
C9 C 0.3917(2) 0.4459(2) 0.09983(8) 0.0196(5) Uani 1 1 d . . .
C10 C 0.3672(2) 0.5482(3) 0.10909(9) 0.0248(6) Uani 1 1 d . . .
H4 H 0.3464 0.5979 0.0922 0.030 Uiso 1 1 calc R U .
C11 C 0.3728(3) 0.5781(3) 0.14225(10) 0.0276(7) Uani 1 1 d . . .
H5 H 0.3570 0.6480 0.1484 0.033 Uiso 1 1 calc R U .
C12 C 0.4019(3) 0.5040(3) 0.16656(9) 0.0256(6) Uani 1 1 d . . .
H6 H 0.4059 0.5221 0.1897 0.031 Uiso 1 1 calc R U .
C13 C 0.6367(3) 0.2733(3) 0.17401(9) 0.0280(7) Uani 1 1 d . . .
H13 H 0.6418 0.3323 0.1902 0.034 Uiso 1 1 calc R U .
H14 H 0.6788 0.2143 0.1840 0.034 Uiso 1 1 calc R U .
C14 C 0.6845(2) 0.3061(2) 0.14243(8) 0.0182(5) Uani 1 1 d . . .
C15 C 0.6816(2) 0.3083(2) 0.08387(8) 0.0196(5) Uani 1 1 d . . .
C16 C 0.7825(3) 0.3557(3) 0.08596(10) 0.0296(7) Uani 1 1 d . . .
H9 H 0.8159 0.3726 0.0659 0.036 Uiso 1 1 calc R U .
C17 C 0.8339(3) 0.3781(3) 0.11654(12) 0.0380(9) Uani 1 1 d . . .
H8 H 0.9024 0.4099 0.1178 0.046 Uiso 1 1 calc R U .
C18 C 0.7841(3) 0.3534(3) 0.14526(10) 0.0301(7) Uani 1 1 d . . .
H7 H 0.8175 0.3686 0.1668 0.036 Uiso 1 1 calc R U .
C19 C 0.6331(3) 0.2871(3) 0.04950(9) 0.0307(7) Uani 1 1 d . . .
H10 H 0.5648 0.2507 0.0512 0.046 Uiso 1 1 calc R U .
H12 H 0.6814 0.2430 0.0372 0.046 Uiso 1 1 calc R U .
H11 H 0.6210 0.3535 0.0375 0.046 Uiso 1 1 calc R U .
C20 C 0.5996(3) 0.0142(3) 0.07438(8) 0.0258(6) Uani 1 1 d . . .
H21 H 0.5299 -0.0033 0.0634 0.039 Uiso 1 1 calc R U .
H20 H 0.6546 -0.0304 0.0654 0.039 Uiso 1 1 calc R U .
H19 H 0.6161 0.0879 0.0701 0.039 Uiso 1 1 calc R U .
C21 C 0.3733(2) 0.1420(2) 0.04865(7) 0.0182(5) Uani 1 1 d . . .
C22 C 0.3162(3) 0.0934(3) 0.01963(8) 0.0245(6) Uani 1 1 d . . .
H24 H 0.3570 0.0332 0.0121 0.037 Uiso 1 1 calc R U .
H22 H 0.3072 0.1446 0.0013 0.037 Uiso 1 1 calc R U .
H23 H 0.2459 0.0696 0.0260 0.037 Uiso 1 1 calc R U .
C23 C 0.2485(2) 0.1346(2) 0.13254(7) 0.0188(5) Uani 1 1 d . . .
C24 C 0.1388(2) 0.1004(3) 0.13545(9) 0.0264(7) Uani 1 1 d . . .
H25 H 0.0900 0.1515 0.1244 0.040 Uiso 1 1 calc R U .
H26 H 0.1241 0.0949 0.1593 0.040 Uiso 1 1 calc R U .
H27 H 0.1284 0.0319 0.1246 0.040 Uiso 1 1 calc R U .
C25 C 0.0313(10) 0.2482(8) 0.3079(3) 0.113(3) Uani 1 1 d . . .
C26 C 0.0123(10) 0.2640(8) 0.2772(3) 0.116(3) Uani 1 1 d . . .
N1S1 N 0.0000 0.2901(11) 0.2500 0.159(7) Uani 1 2 d S T P

loop_
_atom_site_aniso_label
_atom_site_aniso_U_11
_atom_site_aniso_U_22
_atom_site_aniso_U_33
_atom_site_aniso_U_23
_atom_site_aniso_U_13
_atom_site_aniso_U_12
Ru1 0.01112(10) 0.01570(10) 0.01465(10) -0.00067(8) 0.00075(7) -0.00298(8)
P1 0.0342(5) 0.0328(5) 0.0221(4) -0.0049(3) 0.0023(3) -0.0053(4)
P2 0.0200(3) 0.0247(4) 0.0174(3) 0.0014(3) 0.0007(3) -0.0025(3)
F1 0.0346(15) 0.105(3) 0.124(3) 0.051(3) -0.0159(18) -0.0233(18)
F2 0.074(2) 0.0414(15) 0.0515(16) 0.0120(13) 0.0138(14) -0.0063(14)
F3 0.0449(17) 0.147(4) 0.0421(16) 0.029(2) -0.0047(13) -0.025(2)
F4 0.117(3) 0.070(2) 0.0360(15) -0.0239(15) -0.0039(17) 0.026(2)
F5 0.080(2) 0.0461(17) 0.069(2) 0.0188(15) -0.0162(17) -0.0119(16)
F6 0.135(4) 0.067(2) 0.0416(16) -0.0178(15) 0.041(2) -0.022(2)
F7 0.0305(11) 0.0284(11) 0.0364(11) 0.0078(9) -0.0025(9) -0.0002(9)
F8 0.0362(11) 0.0265(10) 0.0265(10) 0.0047(8) 0.0002(8) 0.0033(9)
F9 0.0197(9) 0.0340(11) 0.0302(10) -0.0022(8) 0.0009(7) -0.0053(8)
F10 0.0278(10) 0.0394(12) 0.0208(9) -0.0040(8) 0.0048(8) 0.0027(9)
F11 0.0243(10) 0.0367(12) 0.0312(11) 0.0038(9) -0.0036(8) -0.0092(9)
F12 0.0361(11) 0.0426(12) 0.0163(9) -0.0018(8) 0.0031(8) -0.0021(10)
N2 0.0119(10) 0.0193(11) 0.0197(11) -0.0015(9) -0.0023(8) -0.0025(9)
N3 0.0188(11) 0.0215(12) 0.0166(11) -0.0018(9) -0.0008(9) -0.0033(9)
N4 0.0174(11) 0.0158(11) 0.0220(12) -0.0014(9) 0.0030(9) -0.0039(9)
C27 0.0271(15) 0.0209(14) 0.0237(14) 0.0044(11) -0.0004(12) -0.0004(12)
N5 0.0116(10) 0.0152(10) 0.0249(12) 0.0016(9) 0.0005(9) -0.0015(9)
N1 0.0120(10) 0.0197(11) 0.0181(11) 0.0007(9) 0.0022(8) -0.0015(9)
N6 0.0169(11) 0.0150(11) 0.0165(10) 0.0009(8) 0.0015(8) 0.0000(9)
C1 0.0111(11) 0.0194(13) 0.0247(14) -0.0031(11) -0.0006(10) -0.0022(10)
C2 0.0162(13) 0.0200(14) 0.0365(17) -0.0033(12) -0.0028(12) -0.0012(11)
C3 0.0275(16) 0.0205(15) 0.0362(18) 0.0029(13) -0.0082(13) 0.0012(12)
C4 0.0330(17) 0.0224(15) 0.0254(15) 0.0036(12) -0.0050(13) -0.0014(13)
C5 0.0206(13) 0.0190(13) 0.0213(13) -0.0006(11) -0.0022(11) -0.0019(11)
C6 0.0284(15) 0.0200(14) 0.0184(13) 0.0019(11) 0.0004(11) -0.0013(12)
C7 0.0310(16) 0.0247(15) 0.0191(14) -0.0048(11) 0.0041(12) 0.0024(13)
C8 0.0186(13) 0.0198(14) 0.0242(14) -0.0042(11) 0.0029(11) -0.0024(11)
C9 0.0143(12) 0.0179(13) 0.0268(14) 0.0028(11) 0.0029(10) -0.0034(10)
C10 0.0157(13) 0.0192(14) 0.0397(18) 0.0048(13) 0.0032(12) -0.0030(11)
C11 0.0198(14) 0.0170(14) 0.047(2) -0.0068(13) 0.0064(13) -0.0026(11)
C12 0.0226(14) 0.0237(15) 0.0311(16) -0.0094(13) 0.0052(12) -0.0039(12)
C13 0.0251(15) 0.0342(18) 0.0236(15) -0.0024(13) -0.0063(12) -0.0102(14)
C14 0.0136(12) 0.0118(12) 0.0292(15) -0.0052(10) -0.0003(10) 0.0010(9)
C15 0.0138(12) 0.0156(12) 0.0296(15) 0.0024(11) 0.0042(11) 0.0000(10)
C16 0.0178(14) 0.0268(16) 0.045(2) -0.0025(15) 0.0112(13) -0.0053(12)
C17 0.0171(14) 0.040(2) 0.058(3) -0.0163(19) 0.0084(15) -0.0125(14)
C18 0.0158(13) 0.0314(17) 0.043(2) -0.0161(15) -0.0016(13) -0.0033(12)
C19 0.0195(14) 0.047(2) 0.0258(16) 0.0085(15) 0.0040(12) -0.0063(14)
C20 0.0248(15) 0.0289(16) 0.0238(15) -0.0045(12) 0.0017(12) 0.0068(13)
C21 0.0151(12) 0.0216(13) 0.0182(12) 0.0014(10) 0.0025(10) -0.0011(10)
C22 0.0238(14) 0.0324(17) 0.0170(13) -0.0034(12) -0.0021(11) -0.0074(13)
C23 0.0173(12) 0.0190(13) 0.0199(13) 0.0041(10) -0.0006(10) -0.0019(10)
C24 0.0131(12) 0.0340(17) 0.0321(17) 0.0100(14) -0.0001(11) -0.0048(12)
C25 0.166(10) 0.080(6) 0.090(6) 0.004(5) -0.011(6) 0.009(6)
C26 0.149(10) 0.079(6) 0.122(9) 0.009(6) 0.025(8) 0.019(6)
N1S1 0.29(2) 0.101(10) 0.091(9) 0.000 0.079(12) 0.000

loop_
_atom_type_symbol
_atom_type_description
_atom_type_scat_dispersion_real
_atom_type_scat_dispersion_imag
_atom_type_scat_source
C C 0.0033 0.0016 'International Tables Vol C Tables 4.2.6.8 and 6.1.1.4'
H H 0.0000 0.0000 'International Tables Vol C Tables 4.2.6.8 and 6.1.1.4'
N N 0.0061 0.0033 'International Tables Vol C Tables 4.2.6.8 and 6.1.1.4'
F F 0.0171 0.0103 'International Tables Vol C Tables 4.2.6.8 and 6.1.1.4'
P P 0.1023 0.0942 'International Tables Vol C Tables 4.2.6.8 and 6.1.1.4'
Ru Ru -1.2594 0.8363 'International Tables Vol C Tables 4.2.6.8 and 6.1.1.4'

loop_
_geom_angle_atom_site_label_1
_geom_angle_atom_site_label_2
_geom_angle_atom_site_label_3
_geom_angle
_geom_angle_site_symmetry_1
N6 Ru1 N3 91.95(10) .
N6 Ru1 N1 79.94(10) .
N3 Ru1 N1 171.10(10) .
N6 Ru1 N4 89.51(10) .
N3 Ru1 N4 81.85(10) .
N1 Ru1 N4 101.58(10) .
N6 Ru1 N2 91.72(9) .
N3 Ru1 N2 80.38(10) .
N1 Ru1 N2 96.10(10) .
N4 Ru1 N2 162.21(10) .
N6 Ru1 N5 174.72(10) .
N3 Ru1 N5 83.35(10) .
N1 Ru1 N5 104.90(10) .
N4 Ru1 N5 87.45(9) .
N2 Ru1 N5 89.87(9) .
F1 P1 F6 93.1(3) .
F1 P1 F4 91.2(2) .
F6 P1 F4 175.6(2) .
F1 P1 F2 90.32(19) .
F6 P1 F2 91.81(19) .
F4 P1 F2 87.09(19) .
F1 P1 F5 90.2(2) .
F6 P1 F5 88.9(2) .
F4 P1 F5 92.2(2) .
F2 P1 F5 179.1(2) .
F1 P1 F3 178.8(3) .
F6 P1 F3 88.1(2) .
F4 P1 F3 87.7(2) .
F2 P1 F3 90.1(2) .
F5 P1 F3 89.4(2) .
F12 P2 F10 178.75(13) .
F12 P2 F11 90.90(12) .
F10 P2 F11 90.31(12) .
F12 P2 F8 90.27(12) .
F10 P2 F8 90.03(12) .
F11 P2 F8 90.83(12) .
F12 P2 F7 89.87(13) .
F10 P2 F7 89.82(13) .
F11 P2 F7 89.61(12) .
F8 P2 F7 179.54(14) .
F12 P2 F9 89.51(12) .
F10 P2 F9 89.28(11) .
F11 P2 F9 179.48(15) .
F8 P2 F9 89.49(12) .
F7 P2 F9 90.07(12) .
C1 N2 C5 117.4(3) .
C1 N2 Ru1 132.5(2) .
C5 N2 Ru1 110.0(2) .
C7 N3 C6 111.1(2) .
C7 N3 C13 112.2(3) .
C6 N3 C13 109.8(3) .
C7 N3 Ru1 107.35(19) .
C6 N3 Ru1 105.14(18) .
C13 N3 Ru1 110.99(19) .
C9 N4 C8 117.7(3) .
C9 N4 Ru1 131.5(2) .
C8 N4 Ru1 110.6(2) .
C9 C27 H27A 109.5 .
C9 C27 H27B 109.5 .
H27A C27 H27B 109.5 .
C9 C27 H27C 109.5 .
H27A C27 H27C 109.5 .
H27B C27 H27C 109.5 .
C15 N5 C14 117.7(3) .
C15 N5 Ru1 131.3(2) .
C14 N5 Ru1 110.9(2) .
C21 N1 Ru1 165.7(2) .
C23 N6 Ru1 173.2(2) .
N2 C1 C2 121.4(3) .
N2 C1 C20 119.4(3) .
C2 C1 C20 119.1(3) .
C3 C2 C1 120.5(3) .
C3 C2 H18 119.8 .
C1 C2 H18 119.8 .
C2 C3 C4 118.7(3) .
C2 C3 H1 120.7 .
C4 C3 H1 120.7 .
C5 C4 C3 118.8(3) .
C5 C4 H17 120.6 .
C3 C4 H17 120.6 .
N2 C5 C4 123.2(3) .
N2 C5 C6 116.4(3) .
C4 C5 C6 120.5(3) .
N3 C6 C5 108.9(3) .
N3 C6 H16 109.9 .
C5 C6 H16 109.9 .
N3 C6 H15 109.9 .
C5 C6 H15 109.9 .
H16 C6 H15 108.3 .
N3 C7 C8 110.6(3) .
N3 C7 H3 109.5 .
C8 C7 H3 109.5 .
N3 C7 H2 109.5 .
C8 C7 H2 109.5 .
H3 C7 H2 108.1 .
N4 C8 C12 123.2(3) .
N4 C8 C7 116.7(3) .
C12 C8 C7 120.0(3) .
N4 C9 C10 120.7(3) .
N4 C9 C27 119.1(3) .
C10 C9 C27 120.1(3) .
C11 C10 C9 121.0(3) .
C11 C10 H4 119.5 .
C9 C10 H4 119.5 .
C10 C11 C12 118.6(3) .
C10 C11 H5 120.7 .
C12 C11 H5 120.7 .
C8 C12 C11 118.7(3) .
C8 C12 H6 120.7 .
C11 C12 H6 120.7 .
C14 C13 N3 113.8(3) .
C14 C13 H13 108.8 .
N3 C13 H13 108.8 .
C14 C13 H14 108.8 .
N3 C13 H14 108.8 .
H13 C13 H14 107.7 .
N5 C14 C18 123.0(3) .
N5 C14 C13 119.3(3) .
C18 C14 C13 117.6(3) .
N5 C15 C16 120.5(3) .
N5 C15 C19 122.7(3) .
C16 C15 C19 116.8(3) .
C17 C16 C15 121.1(3) .
C17 C16 H9 119.5 .
C15 C16 H9 119.5 .
C18 C17 C16 118.6(3) .
C18 C17 H8 120.7 .
C16 C17 H8 120.7 .
C17 C18 C14 119.1(3) .
C17 C18 H7 120.5 .
C14 C18 H7 120.5 .
C15 C19 H10 109.5 .
C15 C19 H12 109.5 .
H10 C19 H12 109.5 .
C15 C19 H11 109.5 .
H10 C19 H11 109.5 .
H12 C19 H11 109.5 .
C1 C20 H21 109.5 .
C1 C20 H20 109.5 .
H21 C20 H20 109.5 .
C1 C20 H19 109.5 .
H21 C20 H19 109.5 .
H20 C20 H19 109.5 .
N1 C21 C22 178.0(3) .
C21 C22 H24 109.5 .
C21 C22 H22 109.5 .
H24 C22 H22 109.5 .
C21 C22 H23 109.5 .
H24 C22 H23 109.5 .
H22 C22 H23 109.5 .
N6 C23 C24 178.7(3) .
C23 C24 H25 109.5 .
C23 C24 H26 109.5 .
H25 C24 H26 109.5 .
C23 C24 H27 109.5 .
H25 C24 H27 109.5 .
H26 C24 H27 109.5 .
N1S1 C26 C25 171.7(14) .
C26 N1S1 C26 145.8(19) 2

loop_
_geom_bond_atom_site_label_1
_geom_bond_atom_site_label_2
_geom_bond_distance
_geom_bond_site_symmetry_2
Ru1 N6 2.028(2) .
Ru1 N3 2.055(2) .
Ru1 N1 2.064(2) .
Ru1 N4 2.125(3) .
Ru1 N2 2.128(3) .
Ru1 N5 2.130(2) .
P1 F1 1.553(3) .
P1 F6 1.575(3) .
P1 F4 1.587(3) .
P1 F2 1.587(3) .
P1 F5 1.597(3) .
P1 F3 1.608(3) .
P2 F12 1.594(2) .
P2 F10 1.600(2) .
P2 F11 1.601(2) .
P2 F8 1.603(2) .
P2 F7 1.611(2) .
P2 F9 1.616(2) .
N2 C1 1.354(4) .
N2 C5 1.366(4) .
N3 C7 1.485(4) .
N3 C6 1.492(4) .
N3 C13 1.495(4) .
N4 C9 1.362(4) .
N4 C8 1.363(4) .
C27 C9 1.487(5) .
C27 H27A 0.9800 .
C27 H27B 0.9800 .
C27 H27C 0.9800 .
N5 C15 1.357(4) .
N5 C14 1.367(4) .
N1 C21 1.142(4) .
N6 C23 1.138(4) .
C1 C2 1.397(4) .
C1 C20 1.492(4) .
C2 C3 1.371(5) .
C2 H18 0.9500 .
C3 C4 1.388(5) .
C3 H1 0.9500 .
C4 C5 1.381(4) .
C4 H17 0.9500 .
C5 C6 1.498(4) .
C6 H16 0.9900 .
C6 H15 0.9900 .
C7 C8 1.496(5) .
C7 H3 0.9900 .
C7 H2 0.9900 .
C8 C12 1.386(4) .
C9 C10 1.396(4) .
C10 C11 1.372(5) .
C10 H4 0.9500 .
C11 C12 1.386(5) .
C11 H5 0.9500 .
C12 H6 0.9500 .
C13 C14 1.487(5) .
C13 H13 0.9900 .
C13 H14 0.9900 .
C14 C18 1.387(4) .
C15 C16 1.401(4) .
C15 C19 1.489(5) .
C16 C17 1.374(6) .
C16 H9 0.9500 .
C17 C18 1.373(6) .
C17 H8 0.9500 .
C18 H7 0.9500 .
C19 H10 0.9800 .
C19 H12 0.9800 .
C19 H11 0.9800 .
C20 H21 0.9800 .
C20 H20 0.9800 .
C20 H19 0.9800 .
C21 C22 1.461(4) .
C22 H24 0.9800 .
C22 H22 0.9800 .
C22 H23 0.9800 .
C23 C24 1.456(4) .
C24 H25 0.9800 .
C24 H26 0.9800 .
C24 H27 0.9800 .
C25 C26 1.250(14) .
C26 N1S1 1.135(12) .
N1S1 C26 1.135(12) 2
